data_4322108
loop_
_publ_author_name
'Guy N. Richardson'
'Udo Brand'
'Heinrich Vahrenkamp'

_publ_section_title
;
 Linear and Bent M(\m-CN)Pt(\m-CN)M Chains: Probes for Remote Metal-Metal
 Interactions
;
_journal_name_full 'Inorganic Chemistry'
_journal_page_first 3070
_journal_page_last 3079
_journal_paper_doi 10.1021/ic981384l
_journal_volume 38
_journal_year 1999
_chemical_formula_sum 'C74.5 H68 Cl0.275 F10.35 Fe2 N4 O0.5 P4 Pt Sb1.725'
_chemical_formula_weight 1874.45
_chemical_name_systematic
; 
 ? 
;
_space_group_IT_number 2
_symmetry_cell_setting triclinic
_symmetry_space_group_name_Hall '-P 1'
_symmetry_space_group_name_H-M 'P -1'
_atom_sites_solution_hydrogens geom
_atom_sites_solution_primary direct
_atom_sites_solution_secondary difmap
_audit_creation_method SHELXL-97
_cell_angle_alpha 88.43(3)
_cell_angle_beta 84.34(3)
_cell_angle_gamma 72.83(3)
_cell_formula_units_Z 4
_cell_length_a 14.796(3)
_cell_length_b 18.158(4)
_cell_length_c 32.363(6)
_cell_measurement_temperature 223(2)
_cell_volume 8267(3)
_computing_publication_material 'SHELXL-97 (Sheldrick, 1997)'
_computing_structure_refinement 'SHELXL-97 (Sheldrick, 1997)'
_computing_structure_solution 'SHELXS-97 (Sheldrick, 1990)'
_diffrn_ambient_temperature 293(2)
_diffrn_measured_fraction_theta_full 0.935
_diffrn_measured_fraction_theta_max 0.935
_diffrn_measurement_device_type STOE-IPDS
_diffrn_measurement_method 'phi-mode, oscillation'
_diffrn_radiation_monochromator graphite
_diffrn_radiation_source 'fine-focus sealed tube'
_diffrn_radiation_type MoK\a
_diffrn_radiation_wavelength 0.71069
_diffrn_reflns_av_R_equivalents 0.0865
_diffrn_reflns_av_sigmaI/netI 0.1044
_diffrn_reflns_limit_h_max 17
_diffrn_reflns_limit_h_min -17
_diffrn_reflns_limit_k_max 19
_diffrn_reflns_limit_k_min -19
_diffrn_reflns_limit_l_max 36
_diffrn_reflns_limit_l_min -37
_diffrn_reflns_number 53881
_diffrn_reflns_theta_full 24.14
_diffrn_reflns_theta_max 24.14
_diffrn_reflns_theta_min 1.74
_diffrn_standards_decay_% none
_diffrn_standards_interval_count none
_diffrn_standards_interval_time none
_diffrn_standards_number none
_exptl_absorpt_coefficient_mu 2.699
_exptl_absorpt_correction_type none
_exptl_crystal_colour red
_exptl_crystal_density_diffrn 1.486
_exptl_crystal_density_method 'not measured'
_exptl_crystal_description plate
_exptl_crystal_F_000 3647
_exptl_crystal_size_max 0.1
_exptl_crystal_size_mid 0.1
_exptl_crystal_size_min 0.05
_refine_diff_density_max 6.958
_refine_diff_density_min -2.365
_refine_diff_density_rms 0.260
_refine_ls_extinction_method none
_refine_ls_goodness_of_fit_ref 1.002
_refine_ls_hydrogen_treatment 'riding model'
_refine_ls_matrix_type fullcycle
_refine_ls_number_parameters 1748
_refine_ls_number_reflns 24688
_refine_ls_number_restraints 2
_refine_ls_restrained_S_all 1.002
_refine_ls_R_factor_all 0.1308
_refine_ls_R_factor_gt 0.0984
_refine_ls_shift/su_max 0.401
_refine_ls_shift/su_mean 0.012
_refine_ls_structure_factor_coef Fsqd
_refine_ls_weighting_details 'w=1/[\s^2^(Fo^2^)+(0.1904P)^2^+42.3343P] where P=(Fo^2^+2Fc^2^)/3'
_refine_ls_weighting_scheme calc
_refine_ls_wR_factor_gt 0.2588
_refine_ls_wR_factor_ref 0.2855
_reflns_number_gt 16940
_reflns_number_total 24688
_reflns_threshold_expression >2sigma(I)
_cod_data_source_file ic981384l_4.cif
_cod_data_source_block g14
_cod_depositor_comments
;
The following automatic conversions were performed:

'_refine_ls_weighting_scheme' value 'calc
w=1/[\s^2^(Fo^2^)+(0.1904P)^2^+42.3343P] where P=(Fo^2^+2Fc^2^)/3'
was changed to 'calc'. New tag '_refine_ls_weighting_details' was
created. The value of the new tag was set to
'w=1/[\s^2^(Fo^2^)+(0.1904P)^2^+42.3343P] where P=(Fo^2^+2Fc^2^)/3'.

Automatic conversion script
Id: cif_fix_values 3143 2015-03-26 13:38:13Z robertas 
;
_cod_database_code 4322108

loop_
_symmetry_equiv_pos_as_xyz
'x, y, z'
'-x, -y, -z'

loop_
_atom_site_label
_atom_site_type_symbol
_atom_site_fract_x
_atom_site_fract_y
_atom_site_fract_z
_atom_site_U_iso_or_equiv
_atom_site_adp_type
_atom_site_occupancy
_atom_site_calc_flag
_atom_site_refinement_flags
_atom_site_disorder_assembly
_atom_site_disorder_group
Pt1 Pt 0.27877(3) 0.18586(3) 0.074590(16) 0.03044(14) Uani 1 d . . .
Fe1 Fe 0.05488(13) 0.41121(12) 0.14423(6) 0.0317(4) Uani 1 d . . .
Fe2 Fe 0.50667(12) 0.14138(12) 0.17879(6) 0.0315(4) Uani 1 d . . .
N1 N 0.1849(8) 0.2563(7) 0.1150(4) 0.035(3) Uani 1 d . . .
N2 N 0.3619(8) 0.1303(7) 0.0258(4) 0.038(3) Uani 1 d . . .
N3 N 0.1815(8) 0.1675(7) 0.0422(4) 0.039(3) Uani 1 d . . .
N4 N 0.3825(8) 0.1884(7) 0.1078(4) 0.036(3) Uani 1 d . . .
P1 P -0.0709(2) 0.3789(2) 0.13132(12) 0.0342(8) Uani 1 d . . .
P2 P 0.0595(3) 0.4551(2) 0.07992(12) 0.0370(8) Uani 1 d . . .
P3 P 0.3812(2) 0.1157(2) 0.21007(11) 0.0315(8) Uani 1 d . . .
P4 P 0.4551(2) 0.2509(2) 0.21289(11) 0.0335(8) Uani 1 d . . .
C1 C 0.0958(11) 0.3922(10) 0.2051(5) 0.048(4) Uani 1 d . . .
H1 H 0.1142 0.3436 0.2171 0.058 Uiso 1 d R . .
C2 C 0.1549(10) 0.4284(10) 0.1820(5) 0.044(4) Uani 1 d . . .
H2 H 0.2207 0.4095 0.1771 0.053 Uiso 1 d R . .
C3 C 0.0966(12) 0.5002(9) 0.1672(5) 0.044(4) Uani 1 d . . .
H3 H 0.1180 0.5346 0.1499 0.053 Uiso 1 d R . .
C4 C 0.0023(14) 0.5101(11) 0.1829(6) 0.065(5) Uani 1 d . . .
H4 H -0.0494 0.5524 0.1784 0.078 Uiso 1 d R . .
C5 C 0.0007(12) 0.4439(11) 0.2068(5) 0.050(4) Uani 1 d . . .
H5 H -0.0529 0.4354 0.2212 0.060 Uiso 1 d R . .
C6 C -0.0805(11) 0.3858(10) 0.0737(5) 0.046(4) Uani 1 d . . .
H6A H -0.0393 0.3396 0.0599 0.056 Uiso 1 d R . .
H6B H -0.1453 0.3915 0.0680 0.056 Uiso 1 d R . .
C7 C -0.0499(12) 0.4578(10) 0.0575(5) 0.048(4) Uani 1 d . . .
H7A H -0.0993 0.5048 0.0658 0.058 Uiso 1 d R . .
H7B H -0.0395 0.4567 0.0274 0.058 Uiso 1 d R . .
C8 C -0.0741(9) 0.2815(8) 0.1439(5) 0.036(3) Uani 1 d . . .
C9 C -0.0202(11) 0.2390(9) 0.1745(5) 0.043(4) Uani 1 d . . .
H9 H 0.0173 0.2612 0.1884 0.052 Uiso 1 d R . .
C10 C -0.0205(14) 0.1649(10) 0.1847(5) 0.056(5) Uani 1 d . . .
H10 H 0.0163 0.1377 0.2050 0.068 Uiso 1 d R . .
C11 C -0.0770(12) 0.1313(10) 0.1645(6) 0.054(4) Uani 1 d . . .
H11 H -0.0779 0.0816 0.1717 0.065 Uiso 1 d R . .
C12 C -0.1325(11) 0.1710(11) 0.1336(6) 0.054(5) Uani 1 d . . .
H12 H -0.1692 0.1478 0.1198 0.065 Uiso 1 d R . .
C13 C -0.1312(10) 0.2468(9) 0.1241(5) 0.043(4) Uani 1 d . . .
H13 H -0.1690 0.2745 0.1042 0.051 Uiso 1 d R . .
C14 C -0.1884(9) 0.4334(9) 0.1544(5) 0.041(4) Uani 1 d . . .
C15 C -0.2231(12) 0.4091(11) 0.1927(6) 0.054(4) Uani 1 d . . .
H15 H -0.1869 0.3652 0.2054 0.065 Uiso 1 d R . .
C16 C -0.3152(12) 0.4503(11) 0.2117(7) 0.071(6) Uani 1 d . . .
H16 H -0.3377 0.4358 0.2376 0.085 Uiso 1 d R . .
C17 C -0.3698(13) 0.5144(12) 0.1910(7) 0.068(5) Uani 1 d . . .
H17 H -0.4313 0.5405 0.2017 0.081 Uiso 1 d R . .
C18 C -0.3326(14) 0.5376(16) 0.1548(9) 0.103(10) Uani 1 d . . .
H18 H -0.3676 0.5819 0.1419 0.124 Uiso 1 d R . .
C19 C -0.2422(15) 0.4962(12) 0.1364(8) 0.081(7) Uani 1 d . . .
H19 H -0.2198 0.5129 0.1111 0.097 Uiso 1 d R . .
C20 C 0.0611(10) 0.5543(10) 0.0724(5) 0.044(4) Uani 1 d . . .
C21 C -0.0139(12) 0.6152(10) 0.0910(6) 0.055(4) Uani 1 d . . .
H21 H -0.0653 0.6038 0.1058 0.066 Uiso 1 d R . .
C22 C -0.0130(15) 0.6879(12) 0.0878(7) 0.069(6) Uani 1 d . . .
H22 H -0.0630 0.7272 0.1004 0.083 Uiso 1 d R . .
C23 C 0.0646(16) 0.7055(13) 0.0657(7) 0.077(6) Uani 1 d . . .
H23 H 0.0655 0.7565 0.0640 0.092 Uiso 1 d R . .
C24 C 0.1374(15) 0.6508(12) 0.0466(7) 0.071(6) Uani 1 d . . .
H24 H 0.1874 0.6635 0.0315 0.086 Uiso 1 d R . .
C25 C 0.1357(11) 0.5760(12) 0.0506(6) 0.061(5) Uani 1 d . . .
H25 H 0.1865 0.5377 0.0378 0.073 Uiso 1 d R . .
C26 C 0.1573(10) 0.4012(10) 0.0444(4) 0.040(4) Uani 1 d . . .
C27 C 0.2500(12) 0.3862(11) 0.0547(6) 0.054(4) Uani 1 d . . .
H27 H 0.2597 0.4029 0.0803 0.064 Uiso 1 d R . .
C28 C 0.3282(14) 0.3475(12) 0.0281(7) 0.070(6) Uani 1 d . . .
H28 H 0.3895 0.3401 0.0354 0.084 Uiso 1 d R . .
C29 C 0.3135(14) 0.3201(12) -0.0094(7) 0.074(6) Uani 1 d . . .
H29 H 0.3652 0.2938 -0.0275 0.088 Uiso 1 d R . .
C30 C 0.2192(16) 0.3316(11) -0.0203(6) 0.068(6) Uani 1 d . . .
H30 H 0.2100 0.3127 -0.0455 0.081 Uiso 1 d R . .
C31 C 0.1430(15) 0.3704(11) 0.0057(5) 0.055(4) Uani 1 d . . .
H31 H 0.0818 0.3773 -0.0016 0.065 Uiso 1 d R . .
C32 C 0.1325(9) 0.3163(9) 0.1266(4) 0.034(3) Uani 1 d . . .
C33 C 0.4575(10) 0.1164(11) 0.0192(5) 0.047(4) Uani 1 d . . .
H33 H 0.4906 0.1263 0.0404 0.056 Uiso 1 d R . .
C34 C 0.5075(12) 0.0883(11) -0.0180(5) 0.055(5) Uani 1 d . . .
H34 H 0.5733 0.0771 -0.0214 0.066 Uiso 1 d R . .
C35 C 0.4579(11) 0.0776(12) -0.0502(6) 0.057(5) Uani 1 d . . .
H35 H 0.4901 0.0614 -0.0761 0.068 Uiso 1 d R . .
C36 C 0.3624(12) 0.0893(10) -0.0438(5) 0.049(4) Uani 1 d . . .
H36 H 0.3285 0.0811 -0.0651 0.059 Uiso 1 d R . .
C37 C 0.3158(10) 0.1144(9) -0.0050(4) 0.037(3) Uani 1 d . . .
C38 C 0.2134(9) 0.1342(9) 0.0044(5) 0.037(3) Uani 1 d . . .
C39 C 0.1508(10) 0.1157(11) -0.0208(5) 0.048(4) Uani 1 d . . .
H39 H 0.1732 0.0935 -0.0468 0.058 Uiso 1 d R . .
C40 C 0.0562(10) 0.1301(11) -0.0065(5) 0.056(5) Uani 1 d . . .
H40 H 0.0147 0.1164 -0.0225 0.068 Uiso 1 d R . .
C41 C 0.0242(11) 0.1645(11) 0.0318(5) 0.052(5) Uani 1 d . . .
H41 H -0.0401 0.1765 0.0410 0.062 Uiso 1 d R . .
C42 C 0.0866(10) 0.1819(10) 0.0560(5) 0.048(4) Uani 1 d . . .
H42 H 0.0647 0.2032 0.0822 0.057 Uiso 1 d R . .
C43 C 0.4299(9) 0.1741(8) 0.1359(4) 0.034(3) Uani 1 d . . .
C44 C 0.6238(10) 0.1068(12) 0.1347(5) 0.055(5) Uani 1 d . . .
H44 H 0.6265 0.1246 0.1075 0.066 Uiso 1 d R . .
C45 C 0.5938(10) 0.0429(10) 0.1482(5) 0.048(4) Uani 1 d . . .
H45 H 0.5709 0.0122 0.1320 0.058 Uiso 1 d R . .
C46 C 0.6059(10) 0.0334(10) 0.1918(6) 0.050(4) Uani 1 d . . .
H46 H 0.5960 -0.0063 0.2087 0.061 Uiso 1 d R . .
C47 C 0.6364(9) 0.0986(10) 0.2049(5) 0.046(4) Uani 1 d . . .
H47 H 0.6463 0.1099 0.2317 0.056 Uiso 1 d R . .
C48 C 0.6479(10) 0.1411(10) 0.1684(5) 0.045(4) Uani 1 d . . .
H48 H 0.6691 0.1846 0.1671 0.054 Uiso 1 d R . .
C49 C 0.2897(9) 0.2078(8) 0.2165(4) 0.033(3) Uani 1 d . . .
H49A H 0.2710 0.2285 0.1897 0.039 Uiso 1 d R . .
H49B H 0.2341 0.2018 0.2332 0.039 Uiso 1 d R . .
C50 C 0.3325(10) 0.2614(9) 0.2382(5) 0.039(3) Uani 1 d . . .
H50A H 0.3351 0.2484 0.2674 0.047 Uiso 1 d R . .
H50B H 0.2933 0.3144 0.2359 0.047 Uiso 1 d R . .
C51 C 0.3785(9) 0.0793(9) 0.2629(4) 0.035(3) Uani 1 d . . .
C52 C 0.4534(11) 0.0704(10) 0.2878(5) 0.046(4) Uani 1 d . . .
H52 H 0.5107 0.0768 0.2761 0.055 Uiso 1 d R . .
C53 C 0.4431(13) 0.0516(11) 0.3295(5) 0.054(4) Uani 1 d . . .
H53 H 0.4933 0.0464 0.3457 0.065 Uiso 1 d R . .
C54 C 0.3606(11) 0.0412(10) 0.3470(5) 0.045(4) Uani 1 d . . .
H54 H 0.3548 0.0298 0.3752 0.054 Uiso 1 d R . .
C55 C 0.2863(10) 0.0471(10) 0.3241(5) 0.051(4) Uani 1 d . . .
H55 H 0.2304 0.0395 0.3365 0.061 Uiso 1 d R . .
C56 C 0.2942(10) 0.0647(10) 0.2830(5) 0.047(4) Uani 1 d . . .
H56 H 0.2441 0.0668 0.2673 0.056 Uiso 1 d R . .
C57 C 0.3333(9) 0.0521(9) 0.1818(4) 0.035(3) Uani 1 d . . .
C58 C 0.2485(11) 0.0766(10) 0.1647(5) 0.046(4) Uani 1 d . . .
H58 H 0.2091 0.1264 0.1700 0.056 Uiso 1 d R . .
C59 C 0.2203(12) 0.0279(12) 0.1387(6) 0.059(5) Uani 1 d . . .
H59 H 0.1621 0.0450 0.1276 0.071 Uiso 1 d R . .
C60 C 0.2798(15) -0.0458(13) 0.1305(6) 0.064(5) Uani 1 d . . .
H60 H 0.2624 -0.0780 0.1130 0.077 Uiso 1 d R . .
C61 C 0.3623(11) -0.0706(11) 0.1475(5) 0.050(4) Uani 1 d . . .
H61 H 0.4012 -0.1205 0.1419 0.060 Uiso 1 d R . .
C62 C 0.3915(10) -0.0230(10) 0.1741(5) 0.048(4) Uani 1 d . . .
H62 H 0.4486 -0.0414 0.1860 0.057 Uiso 1 d R . .
C63 C 0.4404(10) 0.3432(10) 0.1848(5) 0.044(4) Uani 1 d . . .
C64 C 0.4057(11) 0.4109(10) 0.2059(6) 0.053(4) Uani 1 d . . .
H64 H 0.3919 0.4102 0.2345 0.063 Uiso 1 d R . .
C65 C 0.3901(13) 0.4799(12) 0.1857(8) 0.069(6) Uani 1 d . . .
H65 H 0.3627 0.5261 0.1999 0.083 Uiso 1 d R . .
C66 C 0.4150(19) 0.4794(16) 0.1449(9) 0.094(8) Uani 1 d . . .
H66 H 0.4064 0.5268 0.1317 0.113 Uiso 1 d R . .
C67 C 0.451(3) 0.4158(17) 0.1206(7) 0.114(11) Uani 1 d . . .
H67 H 0.4666 0.4169 0.0921 0.137 Uiso 1 d R . .
C68 C 0.4647(18) 0.3469(14) 0.1440(7) 0.081(7) Uani 1 d . . .
H68 H 0.4918 0.3004 0.1300 0.097 Uiso 1 d R . .
C69 C 0.5268(10) 0.2604(9) 0.2546(5) 0.038(3) Uani 1 d . . .
C70 C 0.5017(14) 0.2421(11) 0.2966(6) 0.057(5) Uani 1 d . . .
H70 H 0.4446 0.2318 0.3048 0.069 Uiso 1 d R . .
C71 C 0.5706(14) 0.2406(11) 0.3256(6) 0.061(5) Uani 1 d . . .
H71 H 0.5583 0.2270 0.3530 0.073 Uiso 1 d R . .
C72 C 0.6548(15) 0.2583(11) 0.3137(7) 0.075(7) Uani 1 d . . .
H72 H 0.6976 0.2566 0.3332 0.090 Uiso 1 d R . .
C73 C 0.6743(12) 0.2784(11) 0.2725(6) 0.060(5) Uani 1 d . . .
H73 H 0.7302 0.2909 0.2648 0.072 Uiso 1 d R . .
C74 C 0.6117(11) 0.2805(11) 0.2429(6) 0.051(4) Uani 1 d . . .
H74 H 0.6251 0.2951 0.2157 0.061 Uiso 1 d R . .
C75 C 1.2341(12) -0.1428(12) 0.2703(6) 0.060(5) Uani 1 d . . .
H75 H 1.2849 -0.1867 0.2730 0.072 Uiso 1 d R . .
Pt2 Pt 0.83995(4) -0.14195(4) 0.366176(19) 0.04517(16) Uani 1 d . . .
N5 N 0.9686(9) -0.1766(8) 0.3350(4) 0.046(3) Uani 1 d . . .
N6 N 0.8552(13) -0.0445(10) 0.3876(4) 0.066(4) Uani 1 d . . .
N7 N 0.7099(11) -0.0969(9) 0.3946(4) 0.055(4) Uani 1 d . . .
N8 N 0.8147(9) -0.2356(9) 0.3477(4) 0.051(4) Uani 1 d . . .
Fe3 Fe 1.09616(14) -0.14410(13) 0.26230(7) 0.0378(5) Uani 1 d . . .
Fe4 Fe 0.80667(16) -0.39506(14) 0.33066(7) 0.0454(5) Uani 1 d . . .
P5 P 1.1373(3) -0.2593(2) 0.23429(13) 0.0412(9) Uani 1 d . . .
P6 P 0.9669(3) -0.1223(2) 0.23089(12) 0.0362(8) Uani 1 d . . .
P7 P 0.8219(3) -0.4202(3) 0.39717(14) 0.0547(12) Uani 1 d . . .
P8 P 0.6536(3) -0.3603(3) 0.34817(13) 0.0443(10) Uani 1 d . . .
C76 C 1.2080(12) -0.1066(10) 0.2319(6) 0.051(4) Uani 1 d . . .
H76 H 1.2380 -0.1214 0.2055 0.061 Uiso 1 d R . .
C77 C 1.1728(12) -0.1031(11) 0.3030(6) 0.057(5) Uani 1 d . . .
H77 H 1.1755 -0.1150 0.3311 0.068 Uiso 1 d R . .
C78 C 1.1047(12) -0.0404(11) 0.2858(6) 0.051(4) Uani 1 d . . .
H78 H 1.0547 -0.0042 0.3004 0.062 Uiso 1 d R . .
C79 C 1.1262(12) -0.0425(11) 0.2421(6) 0.053(4) Uani 1 d . . .
H79 H 1.0928 -0.0082 0.2231 0.063 Uiso 1 d R . .
C80 C 1.0384(11) -0.2725(10) 0.2084(5) 0.046(4) Uani 1 d . . .
H80A H 1.0481 -0.2633 0.1789 0.055 Uiso 1 d R . .
H80B H 1.0363 -0.3252 0.2122 0.055 Uiso 1 d R . .
C81 C 0.9447(10) -0.2171(9) 0.2265(5) 0.042(4) Uani 1 d . . .
H81A H 0.9251 -0.2348 0.2535 0.050 Uiso 1 d R . .
H81B H 0.8952 -0.2133 0.2083 0.050 Uiso 1 d R . .
C82 C 1.1708(10) -0.3424(10) 0.2684(6) 0.051(4) Uani 1 d . . .
C83 C 1.1757(12) -0.4179(11) 0.2542(7) 0.060(5) Uani 1 d . . .
H83 H 1.1598 -0.4230 0.2276 0.072 Uiso 1 d R . .
C84 C 1.2021(18) -0.4812(14) 0.2770(9) 0.091(8) Uani 1 d . . .
H84 H 1.2028 -0.5289 0.2670 0.109 Uiso 1 d R . .
C85 C 1.228(2) -0.4730(16) 0.3173(12) 0.145(18) Uani 1 d . . .
H85 H 1.2464 -0.5166 0.3339 0.174 Uiso 1 d R . .
C86 C 1.226(2) -0.401(2) 0.3322(8) 0.126(13) Uani 1 d . . .
H86 H 1.2471 -0.3979 0.3581 0.151 Uiso 1 d R . .
C87 C 1.1957(16) -0.3347(14) 0.3080(6) 0.075(6) Uani 1 d . . .
H87 H 1.1910 -0.2862 0.3183 0.090 Uiso 1 d R . .
C88 C 1.2403(11) -0.2813(10) 0.1943(6) 0.051(4) Uani 1 d . . .
C89 C 1.3302(11) -0.3013(10) 0.2095(6) 0.052(4) Uani 1 d . . .
H89 H 1.3353 -0.3093 0.2378 0.062 Uiso 1 d R . .
C90 C 1.4128(14) -0.3092(13) 0.1821(7) 0.071(6) Uani 1 d . . .
H90 H 1.4726 -0.3226 0.1919 0.086 Uiso 1 d R . .
C91 C 1.4025(16) -0.2967(12) 0.1397(7) 0.076(6) Uani 1 d . . .
H91 H 1.4567 -0.3026 0.1214 0.091 Uiso 1 d R . .
C92 C 1.3163(16) -0.2763(14) 0.1246(7) 0.077(6) Uani 1 d . . .
H92 H 1.3117 -0.2680 0.0963 0.092 Uiso 1 d R . .
C93 C 1.2314(15) -0.2681(13) 0.1528(6) 0.070(6) Uani 1 d . . .
H93 H 1.1717 -0.2532 0.1430 0.084 Uiso 1 d R . .
C94 C 0.9596(10) -0.0846(9) 0.1776(5) 0.040(3) Uani 1 d . . .
C95 C 0.8712(9) -0.0563(9) 0.1611(4) 0.038(3) Uani 1 d . . .
H95 H 0.8162 -0.0585 0.1770 0.045 Uiso 1 d R . .
C96 C 0.8659(11) -0.0264(10) 0.1220(5) 0.044(4) Uani 1 d . . .
H96 H 0.8068 -0.0036 0.1124 0.052 Uiso 1 d R . .
C97 C 0.9491(12) -0.0294(10) 0.0960(5) 0.047(4) Uani 1 d . . .
H97 H 0.9450 -0.0115 0.0688 0.057 Uiso 1 d R . .
C98 C 1.0355(12) -0.0577(11) 0.1110(5) 0.052(4) Uani 1 d . . .
H98 H 1.0908 -0.0592 0.0942 0.063 Uiso 1 d R . .
C99 C 1.0405(10) -0.0860(9) 0.1516(5) 0.043(4) Uani 1 d . . .
H99 H 1.0996 -0.1053 0.1618 0.051 Uiso 1 d R . .
C100 C 0.8592(10) -0.0604(9) 0.2585(4) 0.038(3) Uani 1 d . . .
C101 C 0.8580(11) 0.0117(9) 0.2705(6) 0.050(4) Uani 1 d . . .
H101 H 0.9103 0.0287 0.2620 0.060 Uiso 1 d R . .
C102 C 0.7841(11) 0.0593(9) 0.2940(5) 0.046(4) Uani 1 d . . .
H102 H 0.7872 0.1070 0.3024 0.055 Uiso 1 d R . .
C103 C 0.7053(12) 0.0365(10) 0.3052(5) 0.050(4) Uani 1 d . . .
H103 H 0.6538 0.0693 0.3209 0.060 Uiso 1 d R . .
C104 C 0.7011(11) -0.0349(10) 0.2935(5) 0.047(4) Uani 1 d . . .
H104 H 0.6473 -0.0504 0.3013 0.056 Uiso 1 d R . .
C105 C 0.7789(10) -0.0834(10) 0.2701(5) 0.041(4) Uani 1 d . . .
H105 H 0.7766 -0.1315 0.2619 0.049 Uiso 1 d R . .
C106 C 1.0231(10) -0.1684(9) 0.3070(5) 0.040(4) Uani 1 d . . .
C107 C 0.7782(15) 0.0023(12) 0.4064(5) 0.064(5) Uani 1 d . . .
C108 C 0.782(2) 0.0737(18) 0.4210(10) 0.128(12) Uani 1 d . . .
H108 H 0.7285 0.1062 0.4357 0.154 Uiso 1 d R . .
C109 C 0.865(3) 0.096(2) 0.4138(10) 0.125(12) Uani 1 d . . .
H109 H 0.8663 0.1440 0.4228 0.150 Uiso 1 d R . .
C110 C 0.941(3) 0.0473(18) 0.3958(10) 0.127(13) Uani 1 d . . .
H110 H 0.9977 0.0601 0.3915 0.153 Uiso 1 d R . .
C111 C 0.9348(18) -0.0235(14) 0.3805(7) 0.087(8) Uani 1 d . . .
H111 H 0.9879 -0.0559 0.3657 0.105 Uiso 1 d R . .
C112 C 0.6977(14) -0.0294(12) 0.4115(6) 0.064(5) Uani 1 d . . .
C113 C 0.6053(19) 0.0108(17) 0.4344(8) 0.104(9) Uani 1 d . . .
H113 H 0.5964 0.0573 0.4478 0.124 Uiso 1 d R . .
C114 C 0.5509(15) -0.0911(15) 0.4162(6) 0.083(8) Uani 1 d . . .
H114 H 0.5010 -0.1124 0.4160 0.100 Uiso 1 d R . .
C115 C 0.5345(16) -0.0224(16) 0.4359(7) 0.090(8) Uani 1 d . . .
H115 H 0.4754 0.0017 0.4498 0.107 Uiso 1 d R . .
C116 C 0.6390(13) -0.1299(13) 0.3965(6) 0.065(5) Uani 1 d . . .
H116 H 0.6490 -0.1782 0.3848 0.078 Uiso 1 d R . .
C117 C 0.8101(10) -0.2978(10) 0.3407(5) 0.043(4) Uani 1 d . . .
C118 C 0.7928(12) -0.4389(12) 0.2734(6) 0.061(5) Uani 1 d . . .
H118 H 0.7347 -0.4334 0.2631 0.073 Uiso 1 d R . .
C119 C 0.8399(19) -0.4992(13) 0.3002(6) 0.079(7) Uani 1 d . . .
H119 H 0.8189 -0.5403 0.3103 0.095 Uiso 1 d R . .
C120 C 0.9264(14) -0.4832(14) 0.3089(6) 0.071(6) Uani 1 d . . .
H120 H 0.9713 -0.5129 0.3255 0.085 Uiso 1 d R . .
C121 C 0.9311(13) -0.4184(14) 0.2888(6) 0.068(6) Uani 1 d . . .
H121 H 0.9795 -0.3954 0.2892 0.082 Uiso 1 d R . .
C122 C 0.8474(12) -0.3918(11) 0.2662(5) 0.054(4) Uani 1 d . . .
H122 H 0.8337 -0.3486 0.2492 0.065 Uiso 1 d R . .
C123 C 0.8211(15) -0.5128(13) 0.4186(6) 0.066(5) Uani 1 d . . .
C124 C 0.898(2) -0.5773(14) 0.4061(8) 0.096(8) Uani 1 d . . .
H124 H 0.9489 -0.5719 0.3883 0.116 Uiso 1 d R . .
C125 C 0.896(3) -0.6503(18) 0.4217(8) 0.131(14) Uani 1 d . . .
H125 H 0.9464 -0.6937 0.4147 0.157 Uiso 1 d R . .
C126 C 0.814(4) -0.658(2) 0.4488(8) 0.155(18) Uani 1 d . . .
H126 H 0.8063 -0.7062 0.4555 0.186 Uiso 1 d R . .
C127 C 0.752(2) -0.5950(17) 0.4634(10) 0.113(10) Uani 1 d . . .
H127 H 0.7089 -0.5984 0.4858 0.135 Uiso 1 d R . .
C128 C 0.748(2) -0.5260(17) 0.4474(9) 0.106(9) Uani 1 d . . .
H128 H 0.6951 -0.4847 0.4555 0.128 Uiso 1 d R . .
C129 C 0.9216(15) -0.4011(13) 0.4207(7) 0.070(5) Uiso 1 d . . .
C130 C 0.9841(17) -0.3692(15) 0.3998(8) 0.088(7) Uiso 1 d . . .
H130 H 0.9779 -0.3583 0.3717 0.106 Uiso 1 d R . .
C131 C 1.052(2) -0.3426(19) 0.4183(10) 0.110(9) Uiso 1 d . . .
H131 H 1.0920 -0.3184 0.4034 0.132 Uiso 1 d R . .
C132 C 1.064(3) -0.363(2) 0.4588(11) 0.128(11) Uiso 1 d . . .
H132 H 1.1101 -0.3498 0.4719 0.154 Uiso 1 d R . .
C133 C 1.001(3) -0.395(2) 0.4808(12) 0.131(11) Uiso 1 d . . .
H133 H 1.0073 -0.4063 0.5088 0.157 Uiso 1 d R . .
C134 C 0.9314(19) -0.4180(17) 0.4625(9) 0.096(8) Uiso 1 d . . .
H134 H 0.8913 -0.4422 0.4775 0.116 Uiso 1 d R . .
C135 C 0.6284(13) -0.3491(12) 0.4055(5) 0.058(5) Uani 1 d . . .
H13A H 0.5807 -0.3002 0.4120 0.070 Uiso 1 d R . .
H13B H 0.6035 -0.3900 0.4168 0.070 Uiso 1 d R . .
C136 C 0.7205(14) -0.3521(12) 0.4255(6) 0.065(5) Uani 1 d . . .
H13C H 0.7148 -0.3678 0.4543 0.078 Uiso 1 d R . .
H13D H 0.7296 -0.3013 0.4248 0.078 Uiso 1 d R . .
C137 C 0.5809(12) -0.2690(10) 0.3282(5) 0.047(4) Uani 1 d . . .
C138 C 0.4893(11) -0.2329(10) 0.3448(6) 0.051(4) Uani 1 d . . .
H138 H 0.4646 -0.2544 0.3680 0.061 Uiso 1 d R . .
C139 C 0.4326(12) -0.1663(10) 0.3279(6) 0.057(5) Uani 1 d . . .
H139 H 0.3713 -0.1435 0.3401 0.068 Uiso 1 d R . .
C140 C 0.4671(13) -0.1347(11) 0.2933(6) 0.058(5) Uani 1 d . . .
H140 H 0.4305 -0.0886 0.2826 0.069 Uiso 1 d R . .
C141 C 0.5548(12) -0.1703(10) 0.2751(6) 0.053(4) Uani 1 d . . .
H141 H 0.5766 -0.1495 0.2509 0.064 Uiso 1 d R . .
C142 C 0.6132(13) -0.2364(11) 0.2913(5) 0.055(4) Uani 1 d . . .
H142 H 0.6731 -0.2599 0.2779 0.066 Uiso 1 d R . .
C143 C 0.5898(13) -0.4272(9) 0.3356(5) 0.050(4) Uani 1 d . . .
C144 C 0.5226(14) -0.4129(11) 0.3067(6) 0.059(5) Uani 1 d . . .
H144 H 0.5055 -0.3651 0.2937 0.071 Uiso 1 d R . .
C145 C 0.4824(15) -0.4651(14) 0.2977(9) 0.084(7) Uani 1 d . . .
H145 H 0.4419 -0.4545 0.2766 0.100 Uiso 1 d R . .
C146 C 0.4975(16) -0.5336(13) 0.3163(7) 0.079(7) Uani 1 d . . .
H146 H 0.4650 -0.5679 0.3099 0.095 Uiso 1 d R . .
C147 C 0.564(2) -0.5535(16) 0.3461(9) 0.096(8) Uani 1 d . . .
H147 H 0.5785 -0.6021 0.3582 0.115 Uiso 1 d R . .
C148 C 0.6049(17) -0.4987(13) 0.3580(8) 0.081(7) Uani 1 d . . .
H148 H 0.6426 -0.5085 0.3800 0.097 Uiso 1 d R . .
Sb1 Sb -0.02058(8) 0.23092(8) 0.30733(4) 0.0559(3) Uani 1 d . . .
F1 F -0.0455(14) 0.1440(10) 0.2870(5) 0.122(6) Uani 1 d . . .
F2 F -0.1278(11) 0.2468(13) 0.3445(5) 0.131(7) Uani 1 d . . .
F3 F 0.0562(13) 0.1708(11) 0.3443(6) 0.129(6) Uani 1 d . . .
F4 F 0.0811(9) 0.2180(9) 0.2673(4) 0.098(4) Uani 1 d . . .
F5 F -0.0974(11) 0.2924(9) 0.2702(5) 0.111(5) Uani 1 d . . .
F6 F 0.0035(13) 0.3182(11) 0.3272(6) 0.124(6) Uani 1 d . . .
Sb2 Sb 0.69371(8) -0.23367(8) 0.15289(4) 0.0571(3) Uani 1 d . . .
F7 F 0.8013(12) -0.3166(11) 0.1553(7) 0.159(9) Uani 1 d . . .
F8 F 0.7296(11) -0.1897(13) 0.1972(5) 0.137(8) Uani 1 d . . .
F9 F 0.6226(10) -0.2794(9) 0.1901(4) 0.100(5) Uani 1 d . . .
F10 F 0.7633(9) -0.1874(8) 0.1149(4) 0.092(4) Uani 1 d . . .
F11 F 0.6631(19) -0.2799(15) 0.1103(5) 0.180(11) Uani 1 d . . .
F12 F 0.5913(9) -0.1501(9) 0.1517(6) 0.124(6) Uani 1 d . . .
Sb3 Sb 0.75096(11) 0.13880(11) 0.00505(4) 0.0787(5) Uani 1 d . . .
F13 F 0.7391(15) 0.0696(18) -0.0342(6) 0.189(12) Uani 1 d . . .
F14 F 0.8816(15) 0.0695(15) 0.0009(10) 0.197(12) Uani 1 d . . .
F15 F 0.715(2) 0.0713(17) 0.0414(7) 0.214(13) Uani 1 d . . .
F16 F 0.6339(18) 0.1901(14) 0.0077(18) 0.37(3) Uani 1 d . . .
F17 F 0.780(2) 0.194(3) 0.0446(12) 0.33(3) Uani 1 d . . .
F18 F 0.808(2) 0.1811(16) -0.0357(9) 0.209(12) Uani 1 d . . .
Sb4 Sb 0.7728(3) 0.1264(5) 0.55409(13) 0.147(3) Uani 0.450(7) d PD . .
F19 F 0.656(3) 0.182(5) 0.574(3) 0.29(4) Uiso 0.450(7) d PD . .
F20 F 0.775(3) 0.181(3) 0.5081(15) 0.154(16) Uiso 0.450(7) d P . .
F21 F 0.853(6) 0.149(5) 0.574(3) 0.25(3) Uiso 0.450(7) d P . .
F22 F 0.769(3) 0.066(3) 0.5936(15) 0.145(15) Uiso 0.450(7) d P . .
F23 F 0.892(4) 0.055(3) 0.5321(16) 0.163(17) Uiso 0.450(7) d P . .
F24 F 0.711(6) 0.075(5) 0.525(3) 0.25(3) Uiso 0.450(7) d P . .
Cl1A Cl 0.5576(7) 0.2335(6) 0.4923(3) 0.022(2) Uiso 0.275(3) d P . .
Cl1B Cl 0.5177(10) 0.2586(8) 0.4769(4) 0.041(3) Uiso 0.275(3) d P . .
O1 O 0.069(4) 0.146(3) 0.4566(18) 0.162(19) Uiso 0.50 d P . .
H1A H 0.1189 0.1441 0.4424 0.242 Uiso 0.50 calc PR . .
O2 O 0.540(3) 0.485(2) 0.5432(13) 0.119(13) Uiso 0.50 d PD . .
H2A H 0.4972 0.4685 0.5367 0.179 Uiso 0.50 calc PR . .
C200 C 0.604(5) 0.426(4) 0.570(2) 0.14(3) Uiso 0.50 d PD . .
H20A H 0.6680 0.4290 0.5651 0.210 Uiso 0.50 calc PR . .
H20B H 0.6020 0.3756 0.5641 0.210 Uiso 0.50 calc PR . .
H20C H 0.5825 0.4378 0.5991 0.210 Uiso 0.50 calc PR . .
C201 C 0.090(9) 0.124(8) 0.501(4) 0.27(5) Uiso 0.50 d P . .
H20D H 0.0999 0.1669 0.5151 0.399 Uiso 0.50 calc PR . .
H20E H 0.1458 0.0808 0.5014 0.399 Uiso 0.50 calc PR . .
H20F H 0.0369 0.1110 0.5158 0.399 Uiso 0.50 calc PR . .

loop_
_atom_site_aniso_label
_atom_site_aniso_U_11
_atom_site_aniso_U_22
_atom_site_aniso_U_33
_atom_site_aniso_U_23
_atom_site_aniso_U_13
_atom_site_aniso_U_12
Pt1 0.0254(3) 0.0333(3) 0.0332(3) -0.0071(2) -0.0051(2) -0.0082(2)
Fe1 0.0281(9) 0.0317(12) 0.0349(10) -0.0026(8) -0.0016(8) -0.0082(8)
Fe2 0.0202(9) 0.0405(13) 0.0349(10) -0.0062(8) -0.0044(7) -0.0094(8)
N1 0.037(6) 0.038(8) 0.036(6) 0.006(5) -0.015(5) -0.014(6)
N2 0.029(6) 0.040(8) 0.043(7) 0.003(5) -0.008(5) -0.008(5)
N3 0.039(7) 0.037(8) 0.036(7) -0.009(5) -0.011(5) -0.001(5)
N4 0.035(6) 0.032(8) 0.038(7) -0.010(5) 0.001(5) -0.006(5)
P1 0.0275(17) 0.031(2) 0.044(2) 0.0000(16) -0.0004(15) -0.0094(15)
P2 0.0318(18) 0.039(2) 0.041(2) 0.0025(16) -0.0028(15) -0.0114(16)
P3 0.0205(16) 0.033(2) 0.040(2) -0.0041(15) -0.0029(14) -0.0052(14)
P4 0.0273(17) 0.037(2) 0.039(2) -0.0057(16) -0.0050(14) -0.0121(15)
C1 0.051(9) 0.043(11) 0.044(9) 0.003(7) -0.009(7) -0.003(7)
C2 0.034(8) 0.051(11) 0.048(9) -0.011(7) -0.008(7) -0.012(7)
C3 0.062(10) 0.036(10) 0.044(9) -0.005(7) -0.020(7) -0.025(8)
C4 0.069(12) 0.035(12) 0.080(13) -0.018(9) -0.019(10) 0.006(8)
C5 0.049(9) 0.066(13) 0.033(8) -0.004(8) 0.002(7) -0.015(8)
C6 0.048(9) 0.060(12) 0.042(9) 0.004(7) -0.017(7) -0.030(8)
C7 0.054(10) 0.053(12) 0.043(9) 0.002(7) -0.011(7) -0.023(8)
C8 0.026(7) 0.027(9) 0.052(9) -0.007(6) 0.008(6) -0.008(6)
C9 0.055(9) 0.039(11) 0.038(8) 0.000(7) -0.004(7) -0.019(7)
C10 0.084(13) 0.039(12) 0.051(10) 0.002(8) -0.014(9) -0.023(9)
C11 0.065(11) 0.031(11) 0.073(12) -0.007(8) 0.011(9) -0.031(8)
C12 0.033(8) 0.073(14) 0.065(11) 0.007(9) 0.003(7) -0.031(8)
C13 0.038(8) 0.038(10) 0.056(10) 0.000(7) -0.009(7) -0.015(7)
C14 0.017(6) 0.048(11) 0.054(9) -0.005(7) 0.004(6) -0.003(6)
C15 0.057(10) 0.042(11) 0.064(11) -0.004(8) 0.007(8) -0.020(8)
C16 0.036(9) 0.050(13) 0.105(16) -0.022(11) 0.030(10) 0.010(8)
C17 0.045(10) 0.062(15) 0.097(16) -0.007(11) 0.003(10) -0.019(9)
C18 0.035(10) 0.09(2) 0.15(2) 0.030(17) 0.011(13) 0.019(11)
C19 0.071(13) 0.038(13) 0.118(19) 0.011(11) 0.009(12) 0.000(10)
C20 0.030(7) 0.043(11) 0.059(10) 0.005(7) 0.002(7) -0.012(7)
C21 0.050(10) 0.032(11) 0.078(13) 0.008(8) -0.007(9) -0.005(7)
C22 0.076(13) 0.040(14) 0.087(15) 0.017(10) 0.003(11) -0.017(9)
C23 0.084(15) 0.049(15) 0.101(17) 0.031(12) -0.011(13) -0.028(11)
C24 0.071(13) 0.043(14) 0.099(16) 0.012(10) 0.008(11) -0.021(10)
C25 0.028(8) 0.061(14) 0.094(15) -0.001(10) 0.009(8) -0.018(8)
C26 0.031(7) 0.059(11) 0.029(7) -0.003(7) 0.007(6) -0.013(7)
C27 0.056(10) 0.049(12) 0.062(11) -0.004(8) 0.008(8) -0.028(8)
C28 0.059(11) 0.050(13) 0.090(16) -0.003(10) 0.031(10) -0.013(9)
C29 0.061(12) 0.065(15) 0.073(14) -0.010(11) 0.035(10) 0.003(10)
C30 0.102(16) 0.047(13) 0.043(10) -0.014(8) 0.011(10) -0.010(10)
C31 0.088(13) 0.047(12) 0.037(9) 0.003(7) -0.004(8) -0.032(9)
C32 0.029(7) 0.045(10) 0.033(7) -0.003(6) -0.006(6) -0.016(7)
C33 0.026(7) 0.073(13) 0.049(9) -0.018(8) 0.001(6) -0.025(7)
C34 0.043(9) 0.065(13) 0.062(11) -0.033(9) 0.012(8) -0.027(8)
C35 0.036(9) 0.079(14) 0.056(10) -0.026(9) 0.011(7) -0.020(8)
C36 0.058(10) 0.056(12) 0.043(9) -0.017(8) 0.000(7) -0.030(8)
C37 0.040(8) 0.035(9) 0.034(8) -0.006(6) -0.013(6) -0.005(6)
C38 0.027(7) 0.037(9) 0.048(9) -0.011(7) -0.005(6) -0.011(6)
C39 0.031(8) 0.069(12) 0.047(9) -0.024(8) -0.012(7) -0.013(7)
C40 0.022(7) 0.081(14) 0.060(11) -0.030(9) -0.003(7) -0.004(7)
C41 0.032(8) 0.075(13) 0.057(10) -0.036(9) -0.004(7) -0.025(8)
C42 0.028(7) 0.051(11) 0.063(10) -0.015(8) 0.001(7) -0.010(7)
C43 0.029(7) 0.029(9) 0.045(8) -0.002(6) 0.006(6) -0.013(6)
C44 0.024(7) 0.085(15) 0.047(10) -0.002(9) 0.002(7) -0.002(8)
C45 0.033(8) 0.054(12) 0.051(10) -0.030(8) -0.001(7) 0.000(7)
C46 0.032(8) 0.039(11) 0.080(12) -0.002(8) -0.009(8) -0.008(7)
C47 0.021(7) 0.054(11) 0.059(10) -0.007(8) -0.010(7) -0.002(6)
C48 0.026(7) 0.050(11) 0.060(10) -0.011(8) 0.004(7) -0.014(7)
C49 0.024(6) 0.030(9) 0.042(8) 0.002(6) 0.002(6) -0.006(5)
C50 0.035(8) 0.039(10) 0.042(8) -0.016(7) 0.007(6) -0.011(6)
C51 0.026(7) 0.036(9) 0.044(8) -0.008(6) -0.004(6) -0.010(6)
C52 0.039(8) 0.045(11) 0.057(10) -0.005(8) -0.007(7) -0.016(7)
C53 0.061(11) 0.056(12) 0.041(9) 0.009(8) -0.014(8) -0.011(8)
C54 0.047(9) 0.054(11) 0.034(8) 0.009(7) 0.001(7) -0.020(8)
C55 0.030(8) 0.055(12) 0.056(10) 0.012(8) 0.016(7) -0.004(7)
C56 0.026(7) 0.061(12) 0.059(10) -0.007(8) -0.002(7) -0.021(7)
C57 0.024(7) 0.044(10) 0.038(8) 0.003(6) -0.007(6) -0.011(6)
C58 0.041(8) 0.045(11) 0.060(10) -0.008(8) -0.002(7) -0.023(7)
C59 0.050(10) 0.082(16) 0.056(11) 0.012(10) -0.025(8) -0.032(10)
C60 0.080(14) 0.083(17) 0.047(10) 0.010(10) -0.009(9) -0.053(12)
C61 0.047(9) 0.060(12) 0.049(9) -0.022(8) 0.001(7) -0.023(8)
C62 0.027(7) 0.049(11) 0.065(11) -0.012(8) 0.009(7) -0.012(7)
C63 0.035(8) 0.042(11) 0.061(10) 0.005(8) -0.011(7) -0.020(7)
C64 0.039(9) 0.045(12) 0.080(12) 0.007(9) -0.016(8) -0.020(7)
C65 0.048(10) 0.052(14) 0.111(18) -0.003(12) -0.017(11) -0.016(9)
C66 0.11(2) 0.09(2) 0.10(2) 0.038(16) -0.018(16) -0.045(15)
C67 0.23(4) 0.10(2) 0.045(12) -0.006(13) 0.001(16) -0.10(2)
C68 0.119(19) 0.065(17) 0.068(14) -0.003(11) 0.002(13) -0.044(13)
C69 0.039(8) 0.030(9) 0.047(9) -0.007(6) -0.009(6) -0.010(6)
C70 0.070(12) 0.048(12) 0.060(11) -0.017(8) -0.018(9) -0.021(9)
C71 0.084(14) 0.055(13) 0.049(10) -0.010(8) -0.024(9) -0.020(10)
C72 0.083(15) 0.035(12) 0.106(18) -0.029(11) -0.046(13) -0.001(9)
C73 0.037(8) 0.058(13) 0.087(13) -0.030(10) -0.020(8) -0.008(8)
C74 0.047(9) 0.056(12) 0.061(11) -0.018(8) -0.004(8) -0.030(8)
C75 0.036(9) 0.075(14) 0.076(13) -0.021(10) -0.003(8) -0.026(8)
Pt2 0.0486(3) 0.0476(4) 0.0384(3) 0.0005(3) -0.0024(3) -0.0134(3)
N5 0.051(8) 0.054(10) 0.038(7) 0.003(6) -0.008(6) -0.021(7)
N6 0.097(13) 0.071(12) 0.031(7) -0.007(7) 0.009(8) -0.031(10)
N7 0.068(10) 0.050(10) 0.044(8) 0.005(7) -0.012(7) -0.014(7)
N8 0.036(7) 0.066(12) 0.046(8) -0.003(7) -0.001(6) -0.007(7)
Fe3 0.0314(10) 0.0362(13) 0.0491(12) -0.0026(9) -0.0075(9) -0.0136(9)
Fe4 0.0452(12) 0.0435(15) 0.0406(12) -0.0044(10) 0.0001(10) -0.0034(10)
P5 0.0334(19) 0.041(3) 0.049(2) -0.0043(18) -0.0080(16) -0.0098(16)
P6 0.0334(18) 0.033(2) 0.042(2) -0.0052(16) -0.0074(15) -0.0085(15)
P7 0.059(3) 0.052(3) 0.044(2) 0.000(2) -0.007(2) -0.001(2)
P8 0.046(2) 0.042(3) 0.042(2) -0.0050(18) 0.0006(17) -0.0093(18)
C76 0.051(10) 0.047(11) 0.060(11) -0.006(8) -0.008(8) -0.023(8)
C77 0.057(10) 0.063(13) 0.057(11) -0.011(9) -0.016(8) -0.024(9)
C78 0.049(9) 0.050(12) 0.068(12) -0.010(8) -0.008(8) -0.033(8)
C79 0.056(10) 0.051(12) 0.064(11) 0.001(8) -0.020(8) -0.031(8)
C80 0.050(9) 0.031(10) 0.058(10) -0.005(7) -0.013(7) -0.011(7)
C81 0.032(7) 0.045(10) 0.054(9) -0.006(7) -0.015(7) -0.014(6)
C82 0.023(7) 0.050(12) 0.075(12) 0.002(8) 0.004(7) -0.007(7)
C83 0.047(10) 0.044(13) 0.090(14) 0.006(10) -0.008(9) -0.015(8)
C84 0.098(18) 0.048(17) 0.12(2) 0.017(15) 0.007(17) -0.021(12)
C85 0.12(2) 0.06(2) 0.20(4) 0.05(2) 0.10(3) 0.024(16)
C86 0.14(3) 0.16(3) 0.047(13) 0.032(16) -0.009(14) 0.01(2)
C87 0.084(15) 0.069(16) 0.063(13) 0.008(10) -0.017(11) -0.006(11)
C88 0.043(9) 0.041(11) 0.064(11) -0.001(8) -0.004(8) -0.006(7)
C89 0.043(9) 0.041(11) 0.071(12) -0.005(8) 0.009(8) -0.016(7)
C90 0.054(11) 0.063(15) 0.095(17) 0.002(11) -0.001(10) -0.016(9)
C91 0.074(14) 0.051(14) 0.094(17) -0.006(11) 0.031(12) -0.016(10)
C92 0.087(16) 0.076(17) 0.067(13) -0.009(11) 0.015(11) -0.031(12)
C93 0.066(12) 0.070(15) 0.065(13) -0.012(10) 0.017(10) -0.015(10)
C94 0.040(8) 0.036(10) 0.044(9) -0.008(7) -0.009(7) -0.010(6)
C95 0.026(7) 0.048(10) 0.041(8) -0.012(7) -0.005(6) -0.014(6)
C96 0.040(8) 0.049(11) 0.037(8) -0.013(7) -0.009(6) -0.004(7)
C97 0.064(10) 0.048(11) 0.046(9) 0.002(7) -0.010(8) -0.039(8)
C98 0.049(9) 0.059(12) 0.053(10) -0.012(8) -0.007(8) -0.021(8)
C99 0.029(7) 0.045(10) 0.054(10) -0.011(7) -0.013(7) -0.007(6)
C100 0.039(8) 0.035(10) 0.036(8) -0.004(6) -0.011(6) 0.001(6)
C101 0.042(9) 0.017(9) 0.092(13) 0.005(8) -0.014(8) -0.007(6)
C102 0.050(9) 0.028(10) 0.059(10) -0.013(7) -0.007(7) -0.008(7)
C103 0.045(9) 0.048(12) 0.055(10) 0.003(8) -0.015(7) -0.008(7)
C104 0.047(9) 0.043(11) 0.051(10) 0.006(7) -0.011(7) -0.012(7)
C105 0.032(7) 0.052(11) 0.041(8) -0.004(7) -0.009(6) -0.015(7)
C106 0.036(8) 0.033(10) 0.055(10) -0.002(7) -0.011(7) -0.015(6)
C107 0.086(14) 0.059(14) 0.041(10) -0.004(8) 0.011(9) -0.019(10)
C108 0.15(3) 0.08(2) 0.14(3) -0.07(2) 0.05(2) -0.03(2)
C109 0.16(3) 0.10(3) 0.13(3) -0.05(2) 0.01(2) -0.05(2)
C110 0.19(3) 0.10(3) 0.12(2) -0.06(2) 0.04(2) -0.11(2)
C111 0.114(18) 0.079(18) 0.087(16) -0.034(13) 0.037(14) -0.069(15)
C112 0.067(12) 0.065(15) 0.047(10) -0.010(9) 0.006(9) -0.001(10)
C113 0.093(19) 0.09(2) 0.099(19) -0.041(15) 0.025(15) 0.010(15)
C114 0.064(13) 0.11(2) 0.050(11) 0.013(12) 0.006(9) 0.014(12)
C115 0.064(14) 0.11(2) 0.081(16) -0.023(14) 0.017(12) -0.003(13)
C116 0.057(11) 0.084(16) 0.050(11) 0.014(10) 0.004(8) -0.018(10)
C117 0.036(8) 0.052(12) 0.041(9) -0.002(7) 0.003(6) -0.014(7)
C118 0.046(10) 0.070(14) 0.061(11) -0.029(10) -0.006(8) -0.004(9)
C119 0.14(2) 0.059(15) 0.043(11) -0.015(9) 0.027(12) -0.039(13)
C120 0.054(11) 0.090(17) 0.049(11) -0.006(11) 0.005(9) 0.007(11)
C121 0.049(10) 0.112(19) 0.047(10) 0.003(11) 0.005(8) -0.031(11)
C122 0.055(10) 0.052(12) 0.048(10) 0.004(8) -0.005(8) -0.005(8)
C123 0.081(14) 0.071(15) 0.044(10) 0.002(9) -0.013(9) -0.018(11)
C124 0.15(3) 0.044(16) 0.087(17) 0.008(12) -0.020(16) -0.017(14)
C125 0.25(4) 0.09(2) 0.053(15) -0.022(14) -0.05(2) -0.04(2)
C126 0.33(6) 0.12(3) 0.041(15) 0.027(16) -0.04(2) -0.09(4)
C127 0.12(2) 0.07(2) 0.14(3) 0.031(19) 0.01(2) -0.020(16)
C128 0.12(2) 0.08(2) 0.11(2) 0.023(16) -0.038(19) -0.014(16)
C135 0.069(12) 0.060(13) 0.038(9) -0.010(8) 0.005(8) -0.011(9)
C136 0.083(14) 0.053(13) 0.052(11) -0.002(9) -0.014(9) -0.007(10)
C137 0.065(10) 0.036(10) 0.042(9) -0.012(7) -0.001(7) -0.016(8)
C138 0.044(9) 0.044(11) 0.063(11) -0.012(8) 0.001(8) -0.010(7)
C139 0.044(9) 0.042(11) 0.079(13) -0.008(9) -0.016(9) -0.002(8)
C140 0.062(11) 0.044(12) 0.063(12) -0.001(9) -0.016(9) -0.006(8)
C141 0.061(11) 0.044(11) 0.053(10) 0.004(8) -0.008(8) -0.014(8)
C142 0.059(10) 0.055(12) 0.050(10) -0.005(8) -0.004(8) -0.014(8)
C143 0.080(12) 0.021(9) 0.046(9) -0.009(7) 0.003(8) -0.011(8)
C144 0.075(12) 0.037(12) 0.069(12) -0.004(8) -0.018(10) -0.020(9)
C145 0.064(13) 0.069(18) 0.12(2) 0.001(14) -0.024(13) -0.025(11)
C146 0.087(16) 0.061(17) 0.094(17) -0.035(13) 0.029(13) -0.038(12)
C147 0.11(2) 0.064(18) 0.12(2) -0.004(14) 0.017(17) -0.043(14)
C148 0.102(17) 0.053(15) 0.105(17) -0.021(12) -0.024(13) -0.042(12)
Sb1 0.0515(6) 0.0581(8) 0.0604(7) -0.0063(6) 0.0019(5) -0.0213(5)
F1 0.182(16) 0.085(12) 0.127(13) -0.023(9) 0.011(11) -0.086(11)
F2 0.086(10) 0.21(2) 0.113(12) -0.027(12) 0.028(9) -0.074(12)
F3 0.134(14) 0.139(16) 0.122(13) 0.057(11) -0.045(11) -0.048(11)
F4 0.062(7) 0.133(13) 0.092(9) 0.010(8) 0.013(6) -0.025(7)
F5 0.095(10) 0.097(12) 0.134(13) 0.009(9) -0.039(9) -0.009(8)
F6 0.133(13) 0.119(14) 0.141(14) -0.047(11) -0.007(11) -0.067(11)
Sb2 0.0418(6) 0.0638(9) 0.0608(7) -0.0168(6) 0.0004(5) -0.0082(5)
F7 0.095(11) 0.128(16) 0.193(19) 0.058(13) 0.068(12) 0.031(10)
F8 0.098(10) 0.27(2) 0.089(10) -0.042(12) 0.001(8) -0.121(14)
F9 0.100(10) 0.126(13) 0.084(9) -0.027(8) 0.029(7) -0.059(9)
F10 0.075(8) 0.094(11) 0.097(10) 0.012(7) 0.019(7) -0.022(7)
F11 0.29(3) 0.23(2) 0.064(9) -0.078(12) 0.057(13) -0.17(2)
F12 0.056(8) 0.096(12) 0.196(18) -0.013(11) -0.002(9) 0.013(7)
Sb3 0.0729(9) 0.1344(15) 0.0590(8) 0.0211(8) -0.0238(7) -0.0732(10)
F13 0.138(16) 0.34(3) 0.123(15) -0.096(19) -0.014(12) -0.113(19)
F14 0.126(16) 0.18(2) 0.32(4) 0.06(2) -0.076(19) -0.084(16)
F15 0.34(4) 0.22(3) 0.108(15) 0.015(15) 0.068(19) -0.15(3)
F16 0.16(2) 0.088(18) 0.90(10) -0.12(3) -0.23(4) -0.026(14)
F17 0.18(2) 0.49(6) 0.35(4) -0.28(4) -0.05(3) -0.14(3)
F18 0.22(3) 0.16(2) 0.26(3) 0.01(2) 0.08(2) -0.11(2)
Sb4 0.095(3) 0.295(9) 0.067(3) 0.073(4) -0.008(2) -0.088(4)

loop_
_atom_type_symbol
_atom_type_description
_atom_type_scat_dispersion_real
_atom_type_scat_dispersion_imag
_atom_type_scat_source
C C 0.0033 0.0016 'International Tables Vol C Tables 4.2.6.8 and 6.1.1.4'
H H 0.0000 0.0000 'International Tables Vol C Tables 4.2.6.8 and 6.1.1.4'
N N 0.0061 0.0033 'International Tables Vol C Tables 4.2.6.8 and 6.1.1.4'
F F 0.0171 0.0103 'International Tables Vol C Tables 4.2.6.8 and 6.1.1.4'
P P 0.1023 0.0942 'International Tables Vol C Tables 4.2.6.8 and 6.1.1.4'
Fe Fe 0.3463 0.8444 'International Tables Vol C Tables 4.2.6.8 and 6.1.1.4'
Sb Sb -0.5866 1.5461 'International Tables Vol C Tables 4.2.6.8 and 6.1.1.4'
Pt Pt -1.7033 8.3905 'International Tables Vol C Tables 4.2.6.8 and 6.1.1.4'
Cl Cl 0.1484 0.1585 'International Tables Vol C Tables 4.2.6.8 and 6.1.1.4'
O O 0.0106 0.0060 'International Tables Vol C Tables 4.2.6.8 and 6.1.1.4'

loop_
_geom_angle_atom_site_label_1
_geom_angle_atom_site_label_2
_geom_angle_atom_site_label_3
_geom_angle
_geom_angle_site_symmetry_1
_geom_angle_site_symmetry_3
_geom_angle_publ_flag
N3 Pt1 N4 172.0(5) . . y
N3 Pt1 N1 94.3(5) . . y
N4 Pt1 N1 90.2(4) . . y
N3 Pt1 N2 80.2(5) . . y
N4 Pt1 N2 96.4(5) . . y
N1 Pt1 N2 168.8(5) . . y
C32 Fe1 C3 126.8(6) . . y
C32 Fe1 C1 92.3(6) . . y
C3 Fe1 C1 66.4(7) . . y
C32 Fe1 C2 92.8(6) . . y
C3 Fe1 C2 40.2(6) . . y
C1 Fe1 C2 38.6(7) . . y
C32 Fe1 C4 157.5(7) . . y
C3 Fe1 C4 38.9(7) . . y
C1 Fe1 C4 66.5(7) . . y
C2 Fe1 C4 66.1(7) . . y
C32 Fe1 C5 126.3(7) . . y
C3 Fe1 C5 65.1(7) . . y
C1 Fe1 C5 39.6(6) . . y
C2 Fe1 C5 65.0(6) . . y
C4 Fe1 C5 38.9(8) . . y
C32 Fe1 P1 90.7(4) . . y
C3 Fe1 P1 142.4(5) . . y
C1 Fe1 P1 116.7(5) . . y
C2 Fe1 P1 155.2(5) . . y
C4 Fe1 P1 105.2(6) . . y
C5 Fe1 P1 93.3(5) . . y
C32 Fe1 P2 90.3(5) . . y
C3 Fe1 P2 93.0(5) . . y
C1 Fe1 P2 155.8(5) . . y
C2 Fe1 P2 117.2(5) . . y
C4 Fe1 P2 105.8(6) . . y
C5 Fe1 P2 143.3(5) . . y
P1 Fe1 P2 87.30(16) . . y
C43 Fe2 C48 117.7(6) . . y
C43 Fe2 C45 95.1(6) . . y
C48 Fe2 C45 66.8(7) . . y
C43 Fe2 C44 88.9(6) . . y
C48 Fe2 C44 39.1(7) . . y
C45 Fe2 C44 39.4(7) . . y
C43 Fe2 C47 155.2(6) . . y
C48 Fe2 C47 39.6(7) . . y
C45 Fe2 C47 68.3(6) . . y
C44 Fe2 C47 66.6(7) . . y
C43 Fe2 C46 132.4(7) . . y
C48 Fe2 C46 66.4(7) . . y
C45 Fe2 C46 39.9(7) . . y
C44 Fe2 C46 65.7(8) . . y
C47 Fe2 C46 40.7(6) . . y
C43 Fe2 P3 83.9(4) . . y
C48 Fe2 P3 157.9(5) . . y
C45 Fe2 P3 109.0(5) . . y
C44 Fe2 P3 146.9(6) . . y
C47 Fe2 P3 118.3(5) . . y
C46 Fe2 P3 96.2(5) . . y
C43 Fe2 P4 95.1(5) . . y
C48 Fe2 P4 96.5(5) . . y
C45 Fe2 P4 163.1(5) . . y
C44 Fe2 P4 127.5(6) . . y
C47 Fe2 P4 97.5(5) . . y
C46 Fe2 P4 132.4(5) . . y
P3 Fe2 P4 85.40(15) . . y
C32 N1 Pt1 154.5(12) . . y
C37 N2 C33 118.4(13) . . y
C37 N2 Pt1 115.3(9) . . y
C33 N2 Pt1 125.7(10) . . y
C38 N3 C42 119.0(12) . . y
C38 N3 Pt1 115.9(9) . . y
C42 N3 Pt1 125.0(10) . . y
C43 N4 Pt1 156.9(11) . . y
C8 P1 C14 99.9(7) . . y
C8 P1 C6 103.7(7) . . y
C14 P1 C6 104.6(8) . . y
C8 P1 Fe1 118.1(5) . . y
C14 P1 Fe1 120.2(5) . . y
C6 P1 Fe1 108.4(5) . . y
C26 P2 C20 103.6(7) . . y
C26 P2 C7 107.1(8) . . y
C20 P2 C7 100.9(8) . . y
C26 P2 Fe1 116.1(5) . . y
C20 P2 Fe1 117.8(6) . . y
C7 P2 Fe1 109.9(6) . . y
C49 P3 C51 100.5(7) . . y
C49 P3 C57 107.4(6) . . y
C51 P3 C57 103.5(7) . . y
C49 P3 Fe2 105.9(5) . . y
C51 P3 Fe2 122.2(4) . . y
C57 P3 Fe2 115.6(5) . . y
C69 P4 C63 102.2(7) . . y
C69 P4 C50 106.3(7) . . y
C63 P4 C50 102.7(7) . . y
C69 P4 Fe2 114.9(5) . . y
C63 P4 Fe2 120.1(6) . . y
C50 P4 Fe2 109.2(5) . . y
C2 C1 C5 107.3(16) . . y
C2 C1 Fe1 70.7(9) . . y
C5 C1 Fe1 71.3(9) . . y
C1 C2 C3 108.0(14) . . y
C1 C2 Fe1 70.7(9) . . y
C3 C2 Fe1 68.6(8) . . y
C4 C3 C2 108.9(15) . . y
C4 C3 Fe1 72.4(10) . . y
C2 C3 Fe1 71.2(9) . . y
C3 C4 C5 107.2(15) . . y
C3 C4 Fe1 68.7(9) . . y
C5 C4 Fe1 71.1(10) . . y
C4 C5 C1 108.5(16) . . y
C4 C5 Fe1 70.0(10) . . y
C1 C5 Fe1 69.1(9) . . y
C7 C6 P1 107.8(10) . . y
C6 C7 P2 107.9(11) . . y
C13 C8 C9 117.6(15) . . y
C13 C8 P1 121.7(12) . . y
C9 C8 P1 120.7(12) . . y
C10 C9 C8 122.3(15) . . y
C9 C10 C11 119.2(17) . . y
C10 C11 C12 121.2(17) . . y
C13 C12 C11 118.3(16) . . y
C8 C13 C12 121.4(15) . . y
C19 C14 C15 118.8(16) . . y
C19 C14 P1 122.4(15) . . y
C15 C14 P1 118.8(13) . . y
C14 C15 C16 120.3(18) . . y
C17 C16 C15 119(2) . . y
C18 C17 C16 119.4(19) . . y
C17 C18 C19 121(2) . . y
C14 C19 C18 122(2) . . y
C25 C20 C21 115.7(17) . . y
C25 C20 P2 124.2(14) . . y
C21 C20 P2 120.0(12) . . y
C22 C21 C20 121.7(18) . . y
C21 C22 C23 120(2) . . y
C24 C23 C22 122(2) . . y
C23 C24 C25 118(2) . . y
C24 C25 C20 123.4(18) . . y
C27 C26 C31 117.9(15) . . y
C27 C26 P2 119.8(12) . . y
C31 C26 P2 122.3(12) . . y
C26 C27 C28 122.5(19) . . y
C29 C28 C27 119(2) . . y
C28 C29 C30 120.0(16) . . y
C31 C30 C29 120.5(18) . . y
C30 C31 C26 120.0(18) . . y
N1 C32 Fe1 177.7(13) . . y
N2 C33 C34 122.0(14) . . y
C33 C34 C35 118.7(15) . . y
C36 C35 C34 119.9(15) . . y
C35 C36 C37 118.9(15) . . y
N2 C37 C36 121.8(14) . . y
N2 C37 C38 114.1(13) . . y
C36 C37 C38 123.7(13) . . y
N3 C38 C39 120.8(13) . . y
N3 C38 C37 114.1(12) . . y
C39 C38 C37 124.8(13) . . y
C40 C39 C38 119.6(14) . . y
C41 C40 C39 119.2(14) . . y
C42 C41 C40 120.2(14) . . y
C41 C42 N3 121.2(15) . . y
N4 C43 Fe2 174.4(13) . . y
C48 C44 C45 109.8(16) . . y
C48 C44 Fe2 70.3(9) . . y
C45 C44 Fe2 70.0(9) . . y
C44 C45 C46 107.3(14) . . y
C44 C45 Fe2 70.6(9) . . y
C46 C45 Fe2 72.2(9) . . y
C45 C46 C47 107.3(16) . . y
C45 C46 Fe2 68.0(9) . . y
C47 C46 Fe2 68.4(9) . . y
C48 C47 C46 105.9(15) . . y
C48 C47 Fe2 69.5(8) . . y
C46 C47 Fe2 70.9(8) . . y
C44 C48 C47 109.4(17) . . y
C44 C48 Fe2 70.6(9) . . y
C47 C48 Fe2 70.8(8) . . y
C50 C49 P3 106.7(9) . . y
C49 C50 P4 108.8(9) . . y
C52 C51 C56 115.9(14) . . y
C52 C51 P3 123.0(12) . . y
C56 C51 P3 120.9(11) . . y
C53 C52 C51 120.6(15) . . y
C54 C53 C52 120.7(16) . . y
C53 C54 C55 121.2(15) . . y
C56 C55 C54 119.6(14) . . y
C55 C56 C51 121.8(14) . . y
C58 C57 C62 119.2(14) . . y
C58 C57 P3 123.3(12) . . y
C62 C57 P3 117.2(10) . . y
C57 C58 C59 121.1(17) . . y
C60 C59 C58 119.1(16) . . y
C61 C60 C59 120.1(18) . . y
C60 C61 C62 121.7(18) . . y
C57 C62 C61 118.7(15) . . y
C68 C63 C64 117.3(18) . . y
C68 C63 P4 122.7(16) . . y
C64 C63 P4 119.9(14) . . y
C65 C64 C63 121(2) . . y
C66 C65 C64 118(2) . . y
C65 C66 C67 126(2) . . y
C66 C67 C68 112(2) . . y
C63 C68 C67 125(2) . . y
C74 C69 C70 121.7(14) . . y
C74 C69 P4 117.4(12) . . y
C70 C69 P4 120.8(12) . . y
C69 C70 C71 115.8(18) . . y
C72 C71 C70 122.3(19) . . y
C71 C72 C73 119.5(17) . . y
C74 C73 C72 121.5(18) . . y
C73 C74 C69 119.2(18) . . y
C77 C75 C76 110.3(18) . . y
C77 C75 Fe3 71.2(9) . . y
C76 C75 Fe3 71.2(9) . . y
N8 Pt2 N5 89.1(5) . . y
N8 Pt2 N7 94.7(6) . . y
N5 Pt2 N7 174.2(6) . . y
N8 Pt2 N6 175.3(6) . . y
N5 Pt2 N6 95.5(6) . . y
N7 Pt2 N6 80.6(7) . . y
C106 N5 Pt2 149.7(13) . . y
C107 N6 C111 121(2) . . y
C107 N6 Pt2 115.2(15) . . y
C111 N6 Pt2 123.9(15) . . y
C112 N7 C116 121.5(18) . . y
C112 N7 Pt2 113.3(13) . . y
C116 N7 Pt2 125.2(14) . . y
C117 N8 Pt2 169.5(13) . . y
C106 Fe3 C78 97.2(7) . . y
C106 Fe3 C75 118.8(7) . . y
C78 Fe3 C75 65.6(7) . . y
C106 Fe3 C79 133.8(7) . . y
C78 Fe3 C79 39.6(7) . . y
C75 Fe3 C79 65.9(8) . . y
C106 Fe3 C77 90.0(7) . . y
C78 Fe3 C77 39.6(7) . . y
C75 Fe3 C77 38.7(7) . . y
C79 Fe3 C77 66.4(7) . . y
C106 Fe3 C76 156.1(7) . . y
C78 Fe3 C76 66.5(7) . . y
C75 Fe3 C76 39.5(7) . . y
C79 Fe3 C76 39.6(7) . . y
C77 Fe3 C76 66.3(7) . . y
C106 Fe3 P6 84.2(5) . . y
C78 Fe3 P6 109.5(5) . . y
C75 Fe3 P6 156.5(6) . . y
C79 Fe3 P6 95.3(5) . . y
C77 Fe3 P6 147.5(5) . . y
C76 Fe3 P6 117.0(5) . . y
C106 Fe3 P5 94.9(5) . . y
C78 Fe3 P5 161.3(5) . . y
C75 Fe3 P5 96.0(6) . . y
C79 Fe3 P5 131.2(5) . . y
C77 Fe3 P5 126.5(5) . . y
C76 Fe3 P5 97.3(5) . . y
P6 Fe3 P5 85.90(16) . . y
C117 Fe4 C119 157.3(8) . . y
C117 Fe4 C120 122.9(9) . . y
C119 Fe4 C120 40.9(9) . . y
C117 Fe4 C118 126.2(8) . . y
C119 Fe4 C118 40.4(8) . . y
C120 Fe4 C118 67.2(8) . . y
C117 Fe4 C122 94.7(7) . . y
C119 Fe4 C122 64.8(8) . . y
C120 Fe4 C122 64.9(8) . . y
C118 Fe4 C122 37.1(8) . . y
C117 Fe4 C121 92.3(8) . . y
C119 Fe4 C121 65.8(9) . . y
C120 Fe4 C121 37.3(9) . . y
C118 Fe4 C121 65.9(8) . . y
C122 Fe4 C121 40.1(7) . . y
C117 Fe4 P8 90.4(5) . . y
C119 Fe4 P8 106.9(8) . . y
C120 Fe4 P8 146.7(8) . . y
C118 Fe4 P8 93.0(5) . . y
C122 Fe4 P8 115.2(5) . . y
C121 Fe4 P8 155.3(5) . . y
C117 Fe4 P7 88.1(5) . . y
C119 Fe4 P7 107.3(7) . . y
C120 Fe4 P7 95.7(6) . . y
C118 Fe4 P7 145.7(7) . . y
C122 Fe4 P7 158.4(5) . . y
C121 Fe4 P7 118.5(6) . . y
P8 Fe4 P7 86.09(19) . . y
C82 P5 C80 104.6(8) . . y
C82 P5 C88 101.4(7) . . y
C80 P5 C88 105.5(8) . . y
C82 P5 Fe3 118.0(6) . . y
C80 P5 Fe3 109.9(5) . . y
C88 P5 Fe3 116.2(6) . . y
C100 P6 C94 102.7(7) . . y
C100 P6 C81 105.3(7) . . y
C94 P6 C81 103.1(7) . . y
C100 P6 Fe3 115.8(5) . . y
C94 P6 Fe3 122.0(5) . . y
C81 P6 Fe3 106.2(5) . . y
C123 P7 C136 104.1(10) . . y
C123 P7 C129 102.8(10) . . y
C136 P7 C129 101.1(10) . . y
C123 P7 Fe4 121.0(7) . . y
C136 P7 Fe4 106.2(6) . . y
C129 P7 Fe4 119.0(7) . . y
C143 P8 C137 102.2(8) . . y
C143 P8 C135 103.6(8) . . y
C137 P8 C135 103.6(8) . . y
C143 P8 Fe4 116.7(6) . . y
C137 P8 Fe4 118.5(6) . . y
C135 P8 Fe4 110.4(6) . . y
C75 C76 C79 105.9(16) . . y
C75 C76 Fe3 69.2(10) . . y
C79 C76 Fe3 69.5(10) . . y
C75 C77 C78 107.4(18) . . y
C75 C77 Fe3 70.1(10) . . y
C78 C77 Fe3 69.8(9) . . y
C79 C78 C77 108.0(17) . . y
C79 C78 Fe3 70.3(10) . . y
C77 C78 Fe3 70.6(10) . . y
C78 C79 C76 108.3(16) . . y
C78 C79 Fe3 70.0(10) . . y
C76 C79 Fe3 70.9(11) . . y
C81 C80 P5 110.2(11) . . y
C80 C81 P6 106.1(11) . . y
C87 C82 C83 118.7(18) . . y
C87 C82 P5 120.8(16) . . y
C83 C82 P5 120.4(14) . . y
C84 C83 C82 124(2) . . y
C83 C84 C85 117(3) . . y
C86 C85 C84 121(3) . . y
C85 C86 C87 121(3) . . y
C82 C87 C86 119(3) . . y
C93 C88 C89 120.6(17) . . y
C93 C88 P5 123.1(14) . . y
C89 C88 P5 115.6(14) . . y
C90 C89 C88 120.4(19) . . y
C91 C90 C89 118(2) . . y
C92 C91 C90 122(2) . . y
C91 C92 C93 119(2) . . y
C88 C93 C92 119(2) . . y
C99 C94 C95 117.5(14) . . y
C99 C94 P6 121.7(11) . . y
C95 C94 P6 120.8(12) . . y
C96 C95 C94 120.6(14) . . y
C95 C96 C97 120.6(14) . . y
C98 C97 C96 119.6(16) . . y
C97 C98 C99 119.5(16) . . y
C94 C99 C98 121.9(14) . . y
C101 C100 C105 117.4(14) . . y
C101 C100 P6 118.9(12) . . y
C105 C100 P6 123.6(13) . . y
C102 C101 C100 123.1(16) . . y
C101 C102 C103 119.3(16) . . y
C102 C103 C104 120.6(16) . . y
C103 C104 C105 119.0(16) . . y
C100 C105 C104 120.6(16) . . y
N5 C106 Fe3 172.8(14) . . y
N6 C107 C108 119(2) . . y
N6 C107 C112 113.6(19) . . y
C108 C107 C112 128(2) . . y
C109 C108 C107 121(3) . . y
C110 C109 C108 118(3) . . y
C109 C110 C111 119(3) . . y
N6 C111 C110 122(2) . . y
N7 C112 C107 117.1(17) . . y
N7 C112 C113 120(2) . . y
C107 C112 C113 123(2) . . y
C115 C113 C112 118(2) . . y
C115 C114 C116 122(3) . . y
C113 C115 C114 119(2) . . y
N7 C116 C114 119(2) . . y
N8 C117 Fe4 178.1(13) . . y
C122 C118 C119 107.6(18) . . y
C122 C118 Fe4 72.6(11) . . y
C119 C118 Fe4 68.7(11) . . y
C118 C119 C120 106(2) . . y
C118 C119 Fe4 70.9(12) . . y
C120 C119 Fe4 70.4(12) . . y
C121 C120 C119 108.7(19) . . y
C121 C120 Fe4 72.8(12) . . y
C119 C120 Fe4 68.7(11) . . y
C120 C121 C122 107.2(18) . . y
C120 C121 Fe4 69.9(11) . . y
C122 C121 Fe4 70.0(10) . . y
C118 C122 C121 110.0(18) . . y
C118 C122 Fe4 70.3(11) . . y
C121 C122 Fe4 69.9(10) . . y
C124 C123 C128 117(2) . . y
C124 C123 P7 117.9(19) . . y
C128 C123 P7 125.1(19) . . y
C123 C124 C125 118(3) . . y
C124 C125 C126 121(3) . . y
C127 C126 C125 117(3) . . y
C126 C127 C128 123(3) . . y
C127 C128 C123 123(3) . . y
C130 C129 C134 118(2) . . y
C130 C129 P7 123.4(18) . . y
C134 C129 P7 118.6(19) . . y
C129 C130 C131 125(3) . . y
C132 C131 C130 116(3) . . y
C131 C132 C133 119(4) . . y
C132 C133 C134 123(4) . . y
C129 C134 C133 117(3) . . y
C136 C135 P8 110.2(13) . . y
C135 C136 P7 109.6(12) . . y
C138 C137 C142 116.4(17) . . y
C138 C137 P8 122.8(14) . . y
C142 C137 P8 120.4(13) . . y
C139 C138 C137 122.6(18) . . y
C140 C139 C138 119.5(17) . . y
C141 C140 C139 119.6(18) . . y
C140 C141 C142 122.1(18) . . y
C141 C142 C137 119.6(17) . . y
C144 C143 C148 116.4(17) . . y
C144 C143 P8 124.7(13) . . y
C148 C143 P8 118.8(14) . . y
C145 C144 C143 121(2) . . y
C144 C145 C146 124(2) . . y
C145 C146 C147 119(2) . . y
C148 C147 C146 119(3) . . y
C147 C148 C143 119(2) . . y
F3 Sb1 F4 91.4(7) . . y
F3 Sb1 F2 92.5(9) . . y
F4 Sb1 F2 176.0(8) . . y
F3 Sb1 F5 179.4(8) . . y
F4 Sb1 F5 88.4(7) . . y
F2 Sb1 F5 87.6(8) . . y
F3 Sb1 F6 89.9(9) . . y
F4 Sb1 F6 90.0(8) . . y
F2 Sb1 F6 90.8(8) . . y
F5 Sb1 F6 89.5(8) . . y
F3 Sb1 F1 90.7(9) . . y
F4 Sb1 F1 90.0(7) . . y
F2 Sb1 F1 89.2(8) . . y
F5 Sb1 F1 89.9(8) . . y
F6 Sb1 F1 179.4(8) . . y
F11 Sb2 F12 93.7(11) . . y
F11 Sb2 F7 88.7(13) . . y
F12 Sb2 F7 177.4(11) . . y
F11 Sb2 F8 177.5(12) . . y
F12 Sb2 F8 88.7(9) . . y
F7 Sb2 F8 88.9(11) . . y
F11 Sb2 F9 90.4(7) . . y
F12 Sb2 F9 88.9(8) . . y
F7 Sb2 F9 92.1(7) . . y
F8 Sb2 F9 89.4(7) . . y
F11 Sb2 F10 88.8(8) . . y
F12 Sb2 F10 90.5(8) . . y
F7 Sb2 F10 88.6(7) . . y
F8 Sb2 F10 91.4(7) . . y
F9 Sb2 F10 178.9(6) . . y
F16 Sb3 F18 106(2) . . y
F16 Sb3 F17 95.0(16) . . y
F18 Sb3 F17 93.0(18) . . y
F16 Sb3 F15 87(2) . . y
F18 Sb3 F15 164.5(14) . . y
F17 Sb3 F15 94.9(19) . . y
F16 Sb3 F13 93.7(13) . . y
F18 Sb3 F13 87.6(13) . . y
F17 Sb3 F13 170.7(16) . . y
F15 Sb3 F13 82.4(12) . . y
F16 Sb3 F14 173.6(10) . . y
F18 Sb3 F14 77.5(13) . . y
F17 Sb3 F14 90.1(14) . . y
F15 Sb3 F14 89.2(14) . . y
F13 Sb3 F14 81.0(11) . . y
F21 Sb4 F22 89(4) . . y
F21 Sb4 F20 97(4) . . y
F22 Sb4 F20 173(2) . . y
F21 Sb4 F24 162(4) . . y
F22 Sb4 F24 89(3) . . y
F20 Sb4 F24 84(3) . . y
F21 Sb4 F23 73(4) . . y
F22 Sb4 F23 89(2) . . y
F20 Sb4 F23 88(2) . . y
F24 Sb4 F23 88(3) . . y
F21 Sb4 F19 113(4) . . y
F22 Sb4 F19 88(4) . . y
F20 Sb4 F19 94(4) . . y
F24 Sb4 F19 85(4) . . y
F23 Sb4 F19 172(4) . . y

loop_
_geom_bond_atom_site_label_1
_geom_bond_atom_site_label_2
_geom_bond_distance
_geom_bond_site_symmetry_2
_geom_bond_publ_flag
Pt1 N3 1.971(12) . y
Pt1 N4 1.971(12) . y
Pt1 N1 1.990(13) . y
Pt1 N2 1.999(12) . y
Fe1 C32 1.836(16) . y
Fe1 C3 2.072(15) . y
Fe1 C1 2.106(16) . y
Fe1 C2 2.107(15) . y
Fe1 C4 2.121(18) . y
Fe1 C5 2.135(16) . y
Fe1 P1 2.190(4) . y
Fe1 P2 2.210(4) . y
Fe2 C43 1.854(15) . y
Fe2 C48 2.082(14) . y
Fe2 C45 2.078(15) . y
Fe2 C44 2.086(16) . y
Fe2 C47 2.099(14) . y
Fe2 C46 2.134(17) . y
Fe2 P3 2.191(4) . y
Fe2 P4 2.194(4) . y
N1 C32 1.181(19) . y
N2 C37 1.344(18) . y
N2 C33 1.358(18) . y
N3 C38 1.355(19) . y
N3 C42 1.380(19) . y
N4 C43 1.179(18) . y
P1 C8 1.815(15) . y
P1 C14 1.824(14) . y
P1 C6 1.882(15) . y
P2 C26 1.809(14) . y
P2 C20 1.819(17) . y
P2 C7 1.826(16) . y
P3 C49 1.816(14) . y
P3 C51 1.818(16) . y
P3 C57 1.829(15) . y
P4 C69 1.839(14) . y
P4 C63 1.851(17) . y
P4 C50 1.873(14) . y
C1 C2 1.39(2) . y
C1 C5 1.44(2) . y
C2 C3 1.44(2) . y
C3 C4 1.40(3) . y
C4 C5 1.42(3) . y
C6 C7 1.57(2) . y
C8 C13 1.40(2) . y
C8 C9 1.40(2) . y
C9 C10 1.38(2) . y
C10 C11 1.39(2) . y
C11 C12 1.40(3) . y
C12 C13 1.41(2) . y
C14 C19 1.34(3) . y
C14 C15 1.41(2) . y
C15 C16 1.43(2) . y
C16 C17 1.40(3) . y
C17 C18 1.35(3) . y
C18 C19 1.41(3) . y
C20 C25 1.40(2) . y
C20 C21 1.41(2) . y
C21 C22 1.33(3) . y
C22 C23 1.41(3) . y
C23 C24 1.34(3) . y
C24 C25 1.37(3) . y
C26 C27 1.39(2) . y
C26 C31 1.44(2) . y
C27 C28 1.39(2) . y
C28 C29 1.39(3) . y
C29 C30 1.43(3) . y
C30 C31 1.36(3) . y
C33 C34 1.38(2) . y
C34 C35 1.38(2) . y
C35 C36 1.36(2) . y
C36 C37 1.39(2) . y
C37 C38 1.453(19) . y
C38 C39 1.409(19) . y
C39 C40 1.38(2) . y
C40 C41 1.38(2) . y
C41 C42 1.38(2) . y
C44 C48 1.40(2) . y
C44 C45 1.41(3) . y
C45 C46 1.44(2) . y
C46 C47 1.47(2) . y
C47 C48 1.42(2) . y
C49 C50 1.53(2) . y
C51 C52 1.40(2) . y
C51 C56 1.44(2) . y
C52 C53 1.39(2) . y
C53 C54 1.36(2) . y
C54 C55 1.36(2) . y
C55 C56 1.36(2) . y
C57 C58 1.37(2) . y
C57 C62 1.40(2) . y
C58 C59 1.41(2) . y
C59 C60 1.38(3) . y
C60 C61 1.34(3) . y
C61 C62 1.42(2) . y
C63 C68 1.34(3) . y
C63 C64 1.36(3) . y
C64 C65 1.36(3) . y
C65 C66 1.33(3) . y
C66 C67 1.36(4) . y
C67 C68 1.42(4) . y
C69 C74 1.42(2) . y
C69 C70 1.43(3) . y
C70 C71 1.44(2) . y
C71 C72 1.39(3) . y
C72 C73 1.40(3) . y
C73 C74 1.39(2) . y
C75 C77 1.39(3) . y
C75 C76 1.42(3) . y
C75 Fe3 2.089(16) . y
Pt2 N8 1.966(17) . y
Pt2 N5 1.996(14) . y
Pt2 N7 1.996(16) . y
Pt2 N6 1.999(17) . y
N5 C106 1.19(2) . y
N6 C107 1.31(3) . y
N6 C111 1.34(3) . y
N7 C112 1.31(3) . y
N7 C116 1.35(2) . y
N8 C117 1.18(2) . y
Fe3 C106 1.841(17) . y
Fe3 C78 2.092(17) . y
Fe3 C79 2.096(18) . y
Fe3 C77 2.103(16) . y
Fe3 C76 2.116(17) . y
Fe3 P6 2.183(4) . y
Fe3 P5 2.193(5) . y
Fe4 C117 1.82(2) . y
Fe4 C119 2.06(2) . y
Fe4 C120 2.083(19) . y
Fe4 C118 2.089(18) . y
Fe4 C122 2.119(18) . y
Fe4 C121 2.118(18) . y
Fe4 P8 2.185(5) . y
Fe4 P7 2.208(5) . y
P5 C82 1.822(19) . y
P5 C80 1.833(15) . y
P5 C88 1.855(18) . y
P6 C100 1.821(14) . y
P6 C94 1.838(16) . y
P6 C81 1.856(16) . y
P7 C123 1.80(2) . y
P7 C136 1.82(2) . y
P7 C129 1.85(2) . y
P8 C143 1.820(18) . y
P8 C137 1.830(18) . y
P8 C135 1.861(16) . y
C76 C79 1.43(3) . y
C77 C78 1.42(3) . y
C78 C79 1.42(3) . y
C80 C81 1.53(2) . y
C82 C87 1.39(3) . y
C82 C83 1.44(3) . y
C83 C84 1.33(3) . y
C84 C85 1.42(5) . y
C85 C86 1.39(5) . y
C86 C87 1.41(4) . y
C88 C93 1.37(3) . y
C88 C89 1.41(2) . y
C89 C90 1.41(3) . y
C90 C91 1.40(3) . y
C91 C92 1.36(3) . y
C92 C93 1.45(3) . y
C94 C99 1.39(2) . y
C94 C95 1.41(2) . y
C95 C96 1.36(2) . y
C96 C97 1.41(2) . y
C97 C98 1.36(2) . y
C98 C99 1.40(2) . y
C100 C101 1.37(2) . y
C100 C105 1.39(2) . y
C101 C102 1.35(2) . y
C102 C103 1.36(2) . y
C103 C104 1.38(2) . y
C104 C105 1.39(2) . y
C107 C108 1.41(4) . y
C107 C112 1.46(3) . y
C108 C109 1.40(4) . y
C109 C110 1.31(4) . y
C110 C111 1.42(3) . y
C112 C113 1.48(3) . y
C113 C115 1.35(4) . y
C114 C115 1.36(4) . y
C114 C116 1.39(3) . y
C118 C122 1.34(3) . y
C118 C119 1.43(3) . y
C119 C120 1.45(3) . y
C120 C121 1.35(3) . y
C121 C122 1.45(3) . y
C123 C124 1.41(3) . y
C123 C128 1.43(4) . y
C124 C125 1.42(4) . y
C125 C126 1.46(6) . y
C126 C127 1.31(5) . y
C127 C128 1.33(4) . y
C129 C130 1.35(3) . y
C129 C134 1.39(3) . y
C130 C131 1.42(4) . y
C131 C132 1.37(4) . y
C132 C133 1.37(5) . y
C133 C134 1.40(4) . y
C135 C136 1.55(3) . y
C137 C138 1.38(2) . y
C137 C142 1.42(3) . y
C138 C139 1.39(3) . y
C139 C140 1.37(3) . y
C140 C141 1.35(3) . y
C141 C142 1.38(2) . y
C143 C144 1.39(2) . y
C143 C148 1.44(3) . y
C144 C145 1.31(3) . y
C145 C146 1.33(3) . y
C146 C147 1.41(4) . y
C147 C148 1.39(3) . y
Sb1 F3 1.838(15) . y
Sb1 F4 1.849(12) . y
Sb1 F2 1.848(14) . y
Sb1 F5 1.853(14) . y
Sb1 F6 1.866(15) . y
Sb1 F1 1.873(14) . y
Sb2 F11 1.795(15) . y
Sb2 F12 1.803(13) . y
Sb2 F7 1.846(15) . y
Sb2 F8 1.856(14) . y
Sb2 F9 1.858(13) . y
Sb2 F10 1.866(12) . y
Sb3 F16 1.70(2) . y
Sb3 F18 1.78(2) . y
Sb3 F17 1.80(2) . y
Sb3 F15 1.83(2) . y
Sb3 F13 1.866(19) . y
Sb3 F14 1.97(2) . y
Sb4 F21 1.55(9) . y
Sb4 F22 1.67(5) . y
Sb4 F20 1.77(5) . y
Sb4 F24 1.82(9) . y
Sb4 F23 1.93(6) . y
Sb4 F19 1.79(10) . y
Cl1A Cl1B 0.830(17) . y
O1 C201 1.53(13) . y
O2 C200 1.53(2) . y
